data_7203609
loop_
_publ_author_name
'Zhang, Li-Ping'
'Zhu, Long-Guan'

_publ_section_title
;
 Monodentate function of the 4,4?-bipyridine that systematically occurs
 in the 4-sulfobenzoate manganese(ii) complexes: syntheses, crystal
 structures, and properties
;
_journal_issue 11
_journal_name_full CrystEngComm
_journal_page_first 815
_journal_paper_doi 10.1039/b611300a
_journal_volume 8
_journal_year 2006
_chemical_formula_sum 'C27 H36 Mn N4 O13 S'
_chemical_formula_weight 711.60
_chemical_name_systematic
;
?
;
_space_group_IT_number 4
_symmetry_cell_setting monoclinic
_symmetry_space_group_name_Hall 'P 2yb'
_symmetry_space_group_name_H-M 'P 1 21 1'
_atom_sites_solution_hydrogens geom
_atom_sites_solution_primary direct
_atom_sites_solution_secondary difmap
_audit_creation_method SHELXL-97
_cell_angle_alpha 90.00
_cell_angle_beta 99.9720(10)
_cell_angle_gamma 90.00
_cell_formula_units_Z 2
_cell_length_a 7.1234(5)
_cell_length_b 18.3038(14)
_cell_length_c 12.4646(9)
_cell_measurement_reflns_used 2390
_cell_measurement_temperature 295(2)
_cell_measurement_theta_max 27.5
_cell_measurement_theta_min 2.2
_cell_volume 1600.6(2)
_computing_cell_refinement 'SAINT (Bruker, 2002)'
_computing_data_collection 'SMART (Bruker, 2002)'
_computing_data_reduction SAINT
_computing_molecular_graphics 'Ortep-3 for Windows (Farrugia, 1997)'
_computing_publication_material 'WinGX (Farrugia, 1999)'
_computing_structure_refinement 'SHELXL-97 (Sheldrick, 1997)'
_computing_structure_solution 'SHELXS-97 (Sheldrick, 1997)'
_diffrn_ambient_temperature 295(2)
_diffrn_measured_fraction_theta_full 0.998
_diffrn_measured_fraction_theta_max 0.998
_diffrn_measurement_device_type 'Bruker APEX area-detector diffractometer'
_diffrn_measurement_method '\f and \w scan'
_diffrn_radiation_monochromator graphite
_diffrn_radiation_source 'fine-focus sealed tube'
_diffrn_radiation_type MoK\a
_diffrn_radiation_wavelength 0.71073
_diffrn_reflns_av_R_equivalents 0.0337
_diffrn_reflns_av_sigmaI/netI 0.0620
_diffrn_reflns_limit_h_max 8
_diffrn_reflns_limit_h_min -8
_diffrn_reflns_limit_k_max 22
_diffrn_reflns_limit_k_min -19
_diffrn_reflns_limit_l_max 12
_diffrn_reflns_limit_l_min -15
_diffrn_reflns_number 8466
_diffrn_reflns_theta_full 25.50
_diffrn_reflns_theta_max 25.50
_diffrn_reflns_theta_min 1.66
_diffrn_standards_number 0
_exptl_absorpt_coefficient_mu 0.548
_exptl_absorpt_correction_T_max 0.9575
_exptl_absorpt_correction_T_min 0.9223
_exptl_absorpt_correction_type multi-scan
_exptl_absorpt_process_details 'SADABS (Bruker, 2002)'
_exptl_crystal_colour colorless
_exptl_crystal_density_diffrn 1.476
_exptl_crystal_density_method 'not measured'
_exptl_crystal_description prism
_exptl_crystal_F_000 742
_exptl_crystal_size_max 0.15
_exptl_crystal_size_mid 0.15
_exptl_crystal_size_min 0.08
_refine_diff_density_max 0.377
_refine_diff_density_min -0.375
_refine_diff_density_rms 0.051
_refine_ls_abs_structure_details 'Flack H D (1983), Acta Cryst. A39, 876-881'
_refine_ls_abs_structure_Flack 0.27(2)
_refine_ls_extinction_method none
_refine_ls_goodness_of_fit_ref 1.041
_refine_ls_hydrogen_treatment mixed
_refine_ls_matrix_type full
_refine_ls_number_parameters 464
_refine_ls_number_reflns 5038
_refine_ls_number_restraints 25
_refine_ls_restrained_S_all 1.038
_refine_ls_R_factor_all 0.0595
_refine_ls_R_factor_gt 0.0502
_refine_ls_shift/su_max 0.000
_refine_ls_shift/su_mean <0.001
_refine_ls_structure_factor_coef Fsqd
_refine_ls_weighting_details 'calc w=1/[\s^2^(Fo^2^)+(0.0342P)^2^+0.0000P] where P=(Fo^2^+2Fc^2^)/3'
_refine_ls_weighting_scheme calc
_refine_ls_wR_factor_gt 0.0886
_refine_ls_wR_factor_ref 0.0933
_reflns_number_gt 4396
_reflns_number_total 5038
_reflns_threshold_expression I>2\s(I)
_cod_data_source_file b611300a.txt
_cod_data_source_block comp-2
_cod_original_sg_symbol_H-M 'P 21'
_cod_database_code 7203609

loop_
_symmetry_equiv_pos_as_xyz
'x, y, z'
'-x, y+1/2, -z'

loop_
_atom_site_label
_atom_site_type_symbol
_atom_site_fract_x
_atom_site_fract_y
_atom_site_fract_z
_atom_site_U_iso_or_equiv
_atom_site_adp_type
_atom_site_occupancy
_atom_site_symmetry_multiplicity
_atom_site_calc_flag
_atom_site_refinement_flags
_atom_site_disorder_assembly
_atom_site_disorder_group
Mn1 Mn 0.02564(9) 0.56509(4) 0.19625(5) 0.03322(17) Uani 1 1 d . . .
S1 S -0.48748(16) 0.83885(7) -0.30621(9) 0.0407(3) Uani 1 1 d . . .
N1 N -0.0882(5) 0.5678(3) 0.0146(2) 0.0376(8) Uani 1 1 d . . .
N2 N -0.3065(6) 0.5938(2) -0.5611(3) 0.0439(11) Uani 1 1 d . . .
N3 N 0.1457(5) 0.5578(2) 0.3783(3) 0.0372(9) Uani 1 1 d . . .
N4 N 0.3815(6) 0.5459(3) 0.9544(3) 0.0488(12) Uani 1 1 d . . .
O1 O -1.0515(5) 0.7950(2) -0.7956(3) 0.0581(10) Uani 1 1 d . . .
O2 O -1.2703(5) 0.8111(2) -0.6921(3) 0.0547(10) Uani 1 1 d . . .
O3 O -0.5271(5) 0.90939(18) -0.2625(3) 0.0491(9) Uani 1 1 d . . .
O4 O -0.3017(4) 0.8355(2) -0.3381(2) 0.0514(9) Uani 1 1 d . . .
O5 O -0.5177(5) 0.7793(2) -0.2359(3) 0.0614(10) Uani 1 1 d . . .
O6 O -0.2361(5) 0.6112(2) 0.2312(2) 0.0524(10) Uani 1 1 d D . .
O7 O 0.1470(5) 0.67235(18) 0.1850(3) 0.0447(8) Uani 1 1 d D . .
O8 O 0.2830(4) 0.5175(2) 0.1590(3) 0.0511(9) Uani 1 1 d D . .
O9 O -0.1107(5) 0.45800(18) 0.2032(3) 0.0506(9) Uani 1 1 d D . .
O10 O -1.4992(5) 0.72366(18) -0.8412(3) 0.0487(9) Uani 1 1 d D . .
O11 O 0.0169(5) 0.3284(3) 0.1464(3) 0.0777(12) Uani 1 1 d D . .
O12 O -0.6305(6) 0.7974(3) -0.0375(3) 0.0844(15) Uani 1 1 d D . .
O13 O 0.2197(8) 0.3386(3) -0.0095(4) 0.1035(17) Uani 1 1 d D . .
C1 C -0.1621(6) 0.6287(3) -0.0343(3) 0.0414(12) Uani 1 1 d . . .
H1 H -0.1776 0.6688 0.0090 0.050 Uiso 1 1 calc R . .
C2 C -0.2170(6) 0.6356(3) -0.1457(3) 0.0396(11) Uani 1 1 d . . .
H2 H -0.2710 0.6788 -0.1757 0.048 Uiso 1 1 calc R . .
C3 C -0.1905(5) 0.5772(3) -0.2121(3) 0.0316(10) Uani 1 1 d . . .
C4 C -0.1177(6) 0.5136(3) -0.1616(3) 0.0371(11) Uani 1 1 d . . .
H4 H -0.1015 0.4725 -0.2028 0.045 Uiso 1 1 calc R . .
C5 C -0.0686(6) 0.5115(3) -0.0488(3) 0.0381(11) Uani 1 1 d . . .
H5 H -0.0194 0.4683 -0.0163 0.046 Uiso 1 1 calc R . .
C6 C -0.2362(5) 0.5827(2) -0.3333(3) 0.0319(10) Uani 1 1 d . . .
C7 C -0.2458(7) 0.6496(3) -0.3855(3) 0.0437(12) Uani 1 1 d . . .
H7 H -0.2288 0.6925 -0.3451 0.052 Uiso 1 1 calc R . .
C8 C -0.2806(7) 0.6524(3) -0.4976(4) 0.0493(13) Uani 1 1 d . . .
H8 H -0.2863 0.6980 -0.5307 0.059 Uiso 1 1 calc R . .
C9 C -0.3014(7) 0.5302(3) -0.5102(4) 0.0473(13) Uani 1 1 d . . .
H9 H -0.3216 0.4882 -0.5526 0.057 Uiso 1 1 calc R . .
C10 C -0.2684(7) 0.5219(3) -0.3995(4) 0.0433(12) Uani 1 1 d . . .
H10 H -0.2676 0.4755 -0.3689 0.052 Uiso 1 1 calc R . .
C11 C 0.1874(7) 0.6182(3) 0.4369(4) 0.0462(13) Uani 1 1 d . . .
H11 H 0.1795 0.6627 0.4004 0.055 Uiso 1 1 calc R . .
C12 C 0.2414(7) 0.6188(3) 0.5482(4) 0.0440(13) Uani 1 1 d . . .
H12 H 0.2692 0.6628 0.5849 0.053 Uiso 1 1 calc R . .
C13 C 0.2544(5) 0.5537(3) 0.6054(3) 0.0320(10) Uani 1 1 d . . .
C14 C 0.2139(7) 0.4909(3) 0.5442(4) 0.0434(12) Uani 1 1 d . . .
H14 H 0.2213 0.4455 0.5784 0.052 Uiso 1 1 calc R . .
C15 C 0.1629(7) 0.4953(3) 0.4335(4) 0.0419(12) Uani 1 1 d . . .
H15 H 0.1389 0.4520 0.3945 0.050 Uiso 1 1 calc R . .
C16 C 0.3039(6) 0.5520(2) 0.7271(3) 0.0325(10) Uani 1 1 d . . .
C17 C 0.2789(7) 0.6127(3) 0.7894(4) 0.0444(13) Uani 1 1 d . . .
H17 H 0.2360 0.6565 0.7562 0.053 Uiso 1 1 calc R . .
C18 C 0.3188(7) 0.6071(3) 0.9012(4) 0.0528(14) Uani 1 1 d . . .
H18 H 0.3010 0.6482 0.9421 0.063 Uiso 1 1 calc R . .
C19 C 0.4101(7) 0.4896(3) 0.8941(4) 0.0522(14) Uani 1 1 d . . .
H19 H 0.4586 0.4472 0.9296 0.063 Uiso 1 1 calc R . .
C20 C 0.3732(7) 0.4890(3) 0.7817(4) 0.0432(12) Uani 1 1 d . . .
H20 H 0.3945 0.4471 0.7433 0.052 Uiso 1 1 calc R . .
C21 C -1.1025(7) 0.8069(3) -0.7056(4) 0.0419(11) Uani 1 1 d . . .
C22 C -0.9458(6) 0.8152(2) -0.6080(3) 0.0374(11) Uani 1 1 d . . .
C23 C -0.9891(7) 0.8174(3) -0.5035(4) 0.0410(10) Uani 1 1 d . . .
H23 H -1.1159 0.8149 -0.4948 0.049 Uiso 1 1 calc R . .
C24 C -0.8503(6) 0.8232(2) -0.4133(3) 0.0387(11) Uani 1 1 d . . .
H24 H -0.8825 0.8242 -0.3441 0.046 Uiso 1 1 calc R . .
C25 C -0.6601(6) 0.8277(2) -0.4260(4) 0.0382(11) Uani 1 1 d . . .
C26 C -0.6137(6) 0.8258(3) -0.5281(4) 0.0402(11) Uani 1 1 d . . .
H26 H -0.4868 0.8295 -0.5365 0.048 Uiso 1 1 calc R . .
C27 C -0.7548(6) 0.8185(2) -0.6186(4) 0.0383(11) Uani 1 1 d . . .
H27 H -0.7217 0.8158 -0.6874 0.046 Uiso 1 1 calc R . .
H6B H -0.316(6) 0.642(2) 0.198(3) 0.080 Uiso 1 1 d D . .
H8A H 0.357(6) 0.491(3) 0.203(3) 0.080 Uiso 1 1 d D . .
H6A H -0.258(7) 0.604(3) 0.2954(18) 0.080 Uiso 1 1 d D . .
H8B H 0.324(6) 0.521(3) 0.099(2) 0.080 Uiso 1 1 d D . .
H7A H 0.071(5) 0.7084(17) 0.183(4) 0.080 Uiso 1 1 d D . .
H7B H 0.257(3) 0.688(2) 0.178(4) 0.080 Uiso 1 1 d D . .
H9A H -0.057(6) 0.4180(15) 0.192(4) 0.080 Uiso 1 1 d D . .
H9B H -0.226(3) 0.450(3) 0.210(4) 0.080 Uiso 1 1 d D . .
H12A H -0.588(5) 0.790(3) -0.096(2) 0.080 Uiso 1 1 d D . .
H12B H -0.7511(18) 0.802(4) -0.052(3) 0.080 Uiso 1 1 d D . .
H11A H 0.068(6) 0.328(4) 0.0886(18) 0.080 Uiso 1 1 d D . .
H11B H 0.102(5) 0.323(4) 0.2023(18) 0.080 Uiso 1 1 d D . .
H13A H 0.183(7) 0.332(3) -0.0782(11) 0.080 Uiso 1 1 d D . .
H10A H -1.546(7) 0.744(2) -0.901(2) 0.080 Uiso 1 1 d D . .
H10B H -1.429(6) 0.7544(19) -0.801(3) 0.080 Uiso 1 1 d D . .
H13B H 0.265(8) 0.2987(16) 0.019(3) 0.080 Uiso 1 1 d D . .

loop_
_atom_site_aniso_label
_atom_site_aniso_U_11
_atom_site_aniso_U_22
_atom_site_aniso_U_33
_atom_site_aniso_U_23
_atom_site_aniso_U_13
_atom_site_aniso_U_12
Mn1 0.0355(4) 0.0369(4) 0.0276(3) 0.0029(3) 0.0062(2) 0.0030(3)
S1 0.0392(7) 0.0341(7) 0.0479(7) -0.0002(6) 0.0047(5) -0.0003(6)
N1 0.037(2) 0.042(2) 0.0333(18) 0.002(2) 0.0034(15) 0.006(2)
N2 0.046(2) 0.055(3) 0.031(2) 0.002(2) 0.0063(18) -0.002(2)
N3 0.039(2) 0.038(2) 0.0352(18) -0.002(2) 0.0067(15) 0.000(2)
N4 0.047(2) 0.065(4) 0.035(2) 0.005(2) 0.0088(18) -0.008(2)
O1 0.056(2) 0.070(3) 0.048(2) -0.0006(19) 0.0065(17) 0.012(2)
O2 0.0380(19) 0.064(3) 0.060(2) -0.0126(18) 0.0028(16) 0.0028(18)
O3 0.049(2) 0.045(2) 0.052(2) -0.0157(17) 0.0048(16) -0.0020(17)
O4 0.0364(18) 0.057(2) 0.059(2) -0.0020(18) 0.0052(15) -0.0002(18)
O5 0.072(2) 0.054(2) 0.058(2) 0.0187(18) 0.0092(18) 0.002(2)
O6 0.049(2) 0.073(3) 0.0372(18) 0.0128(18) 0.0141(17) 0.0213(18)
O7 0.039(2) 0.042(2) 0.055(2) 0.0006(17) 0.0136(18) -0.0053(16)
O8 0.046(2) 0.074(3) 0.0364(19) 0.0161(18) 0.0150(16) 0.0247(18)
O9 0.052(2) 0.037(2) 0.065(2) 0.0032(18) 0.017(2) -0.0041(17)
O10 0.042(2) 0.050(2) 0.052(2) 0.0096(17) 0.0014(16) -0.0020(17)
O11 0.058(2) 0.084(3) 0.087(3) -0.012(3) 0.001(2) 0.004(3)
O12 0.071(3) 0.122(4) 0.058(2) 0.033(3) 0.004(2) 0.014(3)
O13 0.110(4) 0.129(5) 0.066(3) -0.009(3) -0.001(3) 0.008(4)
C1 0.042(3) 0.048(3) 0.033(2) -0.005(2) 0.006(2) 0.009(2)
C2 0.046(3) 0.034(3) 0.037(3) -0.002(2) 0.005(2) 0.011(2)
C3 0.025(2) 0.034(3) 0.035(2) 0.004(2) 0.0038(16) 0.000(2)
C4 0.039(3) 0.036(3) 0.036(3) -0.006(2) 0.005(2) -0.001(2)
C5 0.040(3) 0.036(3) 0.037(3) 0.010(2) 0.003(2) 0.000(2)
C6 0.027(2) 0.036(3) 0.033(2) 0.0028(19) 0.0072(18) -0.0004(19)
C7 0.061(3) 0.038(3) 0.032(3) -0.003(2) 0.008(2) -0.007(3)
C8 0.061(3) 0.044(3) 0.043(3) 0.007(2) 0.008(2) 0.000(3)
C9 0.063(3) 0.045(3) 0.034(3) -0.012(2) 0.010(2) -0.003(3)
C10 0.057(3) 0.033(3) 0.040(3) 0.000(2) 0.009(2) 0.003(2)
C11 0.066(4) 0.033(3) 0.037(3) 0.007(2) 0.001(2) 0.005(3)
C12 0.065(4) 0.027(3) 0.038(3) -0.005(2) 0.007(2) -0.003(2)
C13 0.027(2) 0.039(3) 0.031(2) 0.003(2) 0.0081(17) -0.005(2)
C14 0.060(3) 0.031(3) 0.037(3) 0.005(2) 0.001(2) -0.001(2)
C15 0.063(3) 0.026(3) 0.034(3) -0.001(2) 0.003(2) -0.003(2)
C16 0.029(2) 0.037(3) 0.033(2) 0.002(2) 0.0095(17) -0.007(2)
C17 0.043(3) 0.046(3) 0.042(3) -0.001(2) 0.002(2) -0.010(2)
C18 0.051(3) 0.068(4) 0.041(3) -0.014(3) 0.014(2) -0.014(3)
C19 0.050(3) 0.064(4) 0.044(3) 0.021(3) 0.011(2) 0.006(3)
C20 0.046(3) 0.044(3) 0.041(3) 0.006(2) 0.009(2) 0.000(2)
C21 0.047(3) 0.030(3) 0.048(3) -0.003(2) 0.006(2) 0.009(2)
C22 0.043(3) 0.021(2) 0.050(3) -0.005(2) 0.012(2) -0.001(2)
C23 0.031(2) 0.039(3) 0.055(3) -0.015(2) 0.0143(19) -0.0033(19)
C24 0.046(3) 0.033(3) 0.042(3) -0.009(2) 0.019(2) -0.001(2)
C25 0.041(3) 0.025(3) 0.049(3) -0.007(2) 0.007(2) -0.001(2)
C26 0.033(3) 0.034(3) 0.056(3) -0.011(2) 0.014(2) -0.005(2)
C27 0.044(3) 0.031(3) 0.042(3) -0.007(2) 0.015(2) -0.002(2)

loop_
_atom_type_symbol
_atom_type_description
_atom_type_scat_dispersion_real
_atom_type_scat_dispersion_imag
_atom_type_scat_source
C C 0.0033 0.0016 'International Tables Vol C Tables 4.2.6.8 and 6.1.1.4'
H H 0.0000 0.0000 'International Tables Vol C Tables 4.2.6.8 and 6.1.1.4'
O O 0.0106 0.0060 'International Tables Vol C Tables 4.2.6.8 and 6.1.1.4'
N N 0.0061 0.0033 'International Tables Vol C Tables 4.2.6.8 and 6.1.1.4'
Mn Mn 0.3368 0.7283 'International Tables Vol C Tables 4.2.6.8 and 6.1.1.4'
S S 0.1246 0.1234 'International Tables Vol C Tables 4.2.6.8 and 6.1.1.4'

loop_
_geom_angle_atom_site_label_1
_geom_angle_atom_site_label_2
_geom_angle_atom_site_label_3
_geom_angle
_geom_angle_site_symmetry_1
_geom_angle_site_symmetry_3
_geom_angle_publ_flag
O8 Mn1 O6 178.76(17) . . ?
O8 Mn1 O7 89.36(14) . . ?
O6 Mn1 O7 91.55(14) . . ?
O8 Mn1 O9 92.66(14) . . ?
O6 Mn1 O9 86.42(15) . . ?
O7 Mn1 O9 177.24(15) . . ?
O8 Mn1 N1 87.95(13) . . ?
O6 Mn1 N1 91.20(12) . . ?
O7 Mn1 N1 89.61(15) . . ?
O9 Mn1 N1 88.58(15) . . ?
O8 Mn1 N3 90.25(12) . . ?
O6 Mn1 N3 90.57(12) . . ?
O7 Mn1 N3 91.83(14) . . ?
O9 Mn1 N3 90.05(15) . . ?
N1 Mn1 N3 177.69(17) . . ?
O5 S1 O4 112.1(2) . . ?
O5 S1 O3 112.7(2) . . ?
O4 S1 O3 112.8(2) . . ?
O5 S1 C25 105.7(2) . . ?
O4 S1 C25 107.3(2) . . ?
O3 S1 C25 105.5(2) . . ?
C5 N1 C1 116.9(4) . . ?
C5 N1 Mn1 121.5(3) . . ?
C1 N1 Mn1 121.3(3) . . ?
C9 N2 C8 115.8(4) . . ?
C11 N3 C15 116.0(4) . . ?
C11 N3 Mn1 120.4(3) . . ?
C15 N3 Mn1 123.3(3) . . ?
C19 N4 C18 116.4(4) . . ?
Mn1 O6 H6B 133(3) . . ?
Mn1 O6 H6A 116(3) . . ?
H6B O6 H6A 110(4) . . ?
Mn1 O7 H7A 116(3) . . ?
Mn1 O7 H7B 134(3) . . ?
H7A O7 H7B 109.7(18) . . ?
Mn1 O8 H8A 124(3) . . ?
Mn1 O8 H8B 126(3) . . ?
H8A O8 H8B 110(4) . . ?
Mn1 O9 H9A 123(3) . . ?
Mn1 O9 H9B 127(3) . . ?
H9A O9 H9B 110(5) . . ?
H10A O10 H10B 109(4) . . ?
H11A O11 H11B 109.8(18) . . ?
H12A O12 H12B 109.3(17) . . ?
H13A O13 H13B 109(4) . . ?
N1 C1 C2 123.8(4) . . ?
N1 C1 H1 118.1 . . ?
C2 C1 H1 118.1 . . ?
C1 C2 C3 119.1(4) . . ?
C1 C2 H2 120.5 . . ?
C3 C2 H2 120.5 . . ?
C4 C3 C2 117.2(4) . . ?
C4 C3 C6 121.2(4) . . ?
C2 C3 C6 121.6(4) . . ?
C3 C4 C5 119.6(4) . . ?
C3 C4 H4 120.2 . . ?
C5 C4 H4 120.2 . . ?
N1 C5 C4 123.3(4) . . ?
N1 C5 H5 118.3 . . ?
C4 C5 H5 118.3 . . ?
C10 C6 C7 116.3(4) . . ?
C10 C6 C3 122.3(4) . . ?
C7 C6 C3 121.3(4) . . ?
C8 C7 C6 119.7(4) . . ?
C8 C7 H7 120.1 . . ?
C6 C7 H7 120.1 . . ?
N2 C8 C7 123.9(5) . . ?
N2 C8 H8 118.1 . . ?
C7 C8 H8 118.1 . . ?
N2 C9 C10 124.5(5) . . ?
N2 C9 H9 117.7 . . ?
C10 C9 H9 117.7 . . ?
C9 C10 C6 119.7(5) . . ?
C9 C10 H10 120.2 . . ?
C6 C10 H10 120.2 . . ?
N3 C11 C12 123.9(5) . . ?
N3 C11 H11 118.0 . . ?
C12 C11 H11 118.0 . . ?
C11 C12 C13 119.8(4) . . ?
C11 C12 H12 120.1 . . ?
C13 C12 H12 120.1 . . ?
C12 C13 C14 116.3(4) . . ?
C12 C13 C16 121.6(4) . . ?
C14 C13 C16 122.1(4) . . ?
C15 C14 C13 120.1(4) . . ?
C15 C14 H14 120.0 . . ?
C13 C14 H14 120.0 . . ?
N3 C15 C14 123.9(4) . . ?
N3 C15 H15 118.1 . . ?
C14 C15 H15 118.1 . . ?
C17 C16 C20 117.5(4) . . ?
C17 C16 C13 121.4(4) . . ?
C20 C16 C13 121.1(4) . . ?
C18 C17 C16 118.9(5) . . ?
C18 C17 H17 120.5 . . ?
C16 C17 H17 120.5 . . ?
N4 C18 C17 123.8(5) . . ?
N4 C18 H18 118.1 . . ?
C17 C18 H18 118.1 . . ?
N4 C19 C20 124.5(5) . . ?
N4 C19 H19 117.7 . . ?
C20 C19 H19 117.7 . . ?
C19 C20 C16 118.7(5) . . ?
C19 C20 H20 120.7 . . ?
C16 C20 H20 120.7 . . ?
O2 C21 O1 124.5(4) . . ?
O2 C21 C22 118.8(4) . . ?
O1 C21 C22 116.7(4) . . ?
C23 C22 C27 117.8(4) . . ?
C23 C22 C21 120.3(4) . . ?
C27 C22 C21 121.9(4) . . ?
C24 C23 C22 121.8(4) . . ?
C24 C23 H23 119.1 . . ?
C22 C23 H23 119.1 . . ?
C23 C24 C25 119.3(4) . . ?
C23 C24 H24 120.3 . . ?
C25 C24 H24 120.3 . . ?
C26 C25 C24 120.0(4) . . ?
C26 C25 S1 122.8(3) . . ?
C24 C25 S1 117.2(3) . . ?
C25 C26 C27 120.2(4) . . ?
C25 C26 H26 119.9 . . ?
C27 C26 H26 119.9 . . ?
C26 C27 C22 120.8(4) . . ?
C26 C27 H27 119.6 . . ?
C22 C27 H27 119.6 . . ?

loop_
_geom_bond_atom_site_label_1
_geom_bond_atom_site_label_2
_geom_bond_distance
_geom_bond_site_symmetry_2
_geom_bond_publ_flag
Mn1 O8 2.152(3) . ?
Mn1 O6 2.159(3) . ?
Mn1 O7 2.159(3) . ?
Mn1 O9 2.196(3) . ?
Mn1 N1 2.270(3) . ?
Mn1 N3 2.285(3) . ?
S1 O5 1.438(3) . ?
S1 O4 1.447(3) . ?
S1 O3 1.448(3) . ?
S1 C25 1.774(4) . ?
N1 C5 1.321(6) . ?
N1 C1 1.333(6) . ?
N2 C9 1.325(6) . ?
N2 C8 1.326(6) . ?
N3 C11 1.330(6) . ?
N3 C15 1.331(6) . ?
N4 C19 1.312(7) . ?
N4 C18 1.338(7) . ?
O1 C21 1.258(5) . ?
O2 C21 1.238(5) . ?
O6 H6B 0.86(4) . ?
O6 H6A 0.85(3) . ?
O7 H7A 0.85(3) . ?
O7 H7B 0.85(3) . ?
O8 H8A 0.85(5) . ?
O8 H8B 0.85(3) . ?
O9 H9A 0.85(3) . ?
O9 H9B 0.849(10) . ?
O10 H10A 0.85(3) . ?
O10 H10B 0.86(4) . ?
O11 H11A 0.86(3) . ?
O11 H11B 0.85(3) . ?
O12 H12A 0.85(3) . ?
O12 H12B 0.850(10) . ?
O13 H13A 0.859(10) . ?
O13 H13B 0.85(4) . ?
C1 C2 1.381(6) . ?
C1 H1 0.9300 . ?
C2 C3 1.385(6) . ?
C2 H2 0.9300 . ?
C3 C4 1.380(6) . ?
C3 C6 1.493(5) . ?
C4 C5 1.390(6) . ?
C4 H4 0.9300 . ?
C5 H5 0.9300 . ?
C6 C10 1.380(6) . ?
C6 C7 1.382(6) . ?
C7 C8 1.377(6) . ?
C7 H7 0.9300 . ?
C8 H8 0.9300 . ?
C9 C10 1.367(6) . ?
C9 H9 0.9300 . ?
C10 H10 0.9300 . ?
C11 C12 1.374(6) . ?
C11 H11 0.9300 . ?
C12 C13 1.383(6) . ?
C12 H12 0.9300 . ?
C13 C14 1.384(6) . ?
C13 C16 1.497(5) . ?
C14 C15 1.367(6) . ?
C14 H14 0.9300 . ?
C15 H15 0.9300 . ?
C16 C17 1.384(6) . ?
C16 C20 1.386(6) . ?
C17 C18 1.377(6) . ?
C17 H17 0.9300 . ?
C18 H18 0.9300 . ?
C19 C20 1.380(6) . ?
C19 H19 0.9300 . ?
C20 H20 0.9300 . ?
C21 C22 1.509(6) . ?
C22 C23 1.391(6) . ?
C22 C27 1.390(6) . ?
C23 C24 1.367(6) . ?
C23 H23 0.9300 . ?
C24 C25 1.393(6) . ?
C24 H24 0.9300 . ?
C25 C26 1.370(6) . ?
C26 C27 1.382(6) . ?
C26 H26 0.9300 . ?
C27 H27 0.9300 . ?

loop_
_geom_hbond_atom_site_label_D
_geom_hbond_atom_site_label_H
_geom_hbond_atom_site_label_A
_geom_hbond_distance_DH
_geom_hbond_distance_HA
_geom_hbond_distance_DA
_geom_hbond_angle_DHA
_geom_hbond_site_symmetry_A
O6 H6B O10 0.86(4) 1.99(4) 2.825(5) 165(4) 1_656
O8 H8A O3 0.85(5) 1.99(5) 2.798(4) 162(5) 2_545
O6 H6A N2 0.85(3) 1.89(3) 2.739(5) 177(5) 1_556
O8 H8B N4 0.85(3) 1.97(3) 2.809(5) 169(4) 1_554
O7 H7A O1 0.85(3) 1.849(17) 2.686(5) 167(5) 1_656
O7 H7B O10 0.85(3) 1.91(3) 2.762(5) 178(5) 1_756
O9 H9A O11 0.85(3) 1.844(16) 2.680(6) 168(5) .
O9 H9B O3 0.849(10) 2.119(19) 2.941(5) 163(5) 2_445
O12 H12A O5 0.85(3) 1.91(3) 2.749(5) 174(5) .
O12 H12B O11 0.850(10) 2.11(2) 2.906(5) 156(5) 2_455
O11 H11A O13 0.86(3) 1.78(4) 2.622(7) 166(5) .
O11 H11B O4 0.85(3) 2.025(18) 2.857(5) 167(6) 2_545
O13 H13A O1 0.859(10) 1.82(2) 2.639(5) 160(5) 2_444
O10 H10A O12 0.85(3) 1.96(3) 2.809(5) 174(5) 1_454
O10 H10B O2 0.86(4) 1.92(4) 2.762(5) 170(4) .
O13 H13B O12 0.85(4) 2.57(6) 2.980(7) 111(5) 2_545

loop_
_geom_torsion_atom_site_label_1
_geom_torsion_atom_site_label_2
_geom_torsion_atom_site_label_3
_geom_torsion_atom_site_label_4
_geom_torsion
_geom_torsion_site_symmetry_1
_geom_torsion_site_symmetry_2
_geom_torsion_site_symmetry_3
_geom_torsion_site_symmetry_4
_geom_torsion_publ_flag
O8 Mn1 N1 C5 44.4(4) . . . . ?
O6 Mn1 N1 C5 -134.7(4) . . . . ?
O7 Mn1 N1 C5 133.8(3) . . . . ?
O9 Mn1 N1 C5 -48.3(3) . . . . ?
O8 Mn1 N1 C1 -129.4(4) . . . . ?
O6 Mn1 N1 C1 51.5(4) . . . . ?
O7 Mn1 N1 C1 -40.0(3) . . . . ?
O9 Mn1 N1 C1 137.9(3) . . . . ?
O8 Mn1 N3 C11 112.9(4) . . . . ?
O6 Mn1 N3 C11 -68.0(4) . . . . ?
O7 Mn1 N3 C11 23.5(4) . . . . ?
O9 Mn1 N3 C11 -154.5(4) . . . . ?
O8 Mn1 N3 C15 -73.0(4) . . . . ?
O6 Mn1 N3 C15 106.1(4) . . . . ?
O7 Mn1 N3 C15 -162.3(4) . . . . ?
O9 Mn1 N3 C15 19.7(4) . . . . ?
C5 N1 C1 C2 -0.3(7) . . . . ?
Mn1 N1 C1 C2 173.7(3) . . . . ?
N1 C1 C2 C3 -1.7(7) . . . . ?
C1 C2 C3 C4 2.9(6) . . . . ?
C1 C2 C3 C6 -176.4(4) . . . . ?
C2 C3 C4 C5 -2.2(6) . . . . ?
C6 C3 C4 C5 177.1(4) . . . . ?
C1 N1 C5 C4 1.1(7) . . . . ?
Mn1 N1 C5 C4 -172.9(3) . . . . ?
C3 C4 C5 N1 0.2(7) . . . . ?
C4 C3 C6 C10 21.4(6) . . . . ?
C2 C3 C6 C10 -159.4(4) . . . . ?
C4 C3 C6 C7 -157.6(4) . . . . ?
C2 C3 C6 C7 21.6(6) . . . . ?
C10 C6 C7 C8 -1.7(7) . . . . ?
C3 C6 C7 C8 177.3(4) . . . . ?
C9 N2 C8 C7 1.4(7) . . . . ?
C6 C7 C8 N2 0.0(8) . . . . ?
C8 N2 C9 C10 -1.2(8) . . . . ?
N2 C9 C10 C6 -0.5(8) . . . . ?
C7 C6 C10 C9 1.9(6) . . . . ?
C3 C6 C10 C9 -177.1(4) . . . . ?
C15 N3 C11 C12 -1.4(7) . . . . ?
Mn1 N3 C11 C12 173.1(4) . . . . ?
N3 C11 C12 C13 -0.2(8) . . . . ?
C11 C12 C13 C14 1.1(7) . . . . ?
C11 C12 C13 C16 -177.1(4) . . . . ?
C12 C13 C14 C15 -0.5(7) . . . . ?
C16 C13 C14 C15 177.7(4) . . . . ?
C11 N3 C15 C14 2.1(7) . . . . ?
Mn1 N3 C15 C14 -172.3(4) . . . . ?
C13 C14 C15 N3 -1.2(8) . . . . ?
C12 C13 C16 C17 21.2(6) . . . . ?
C14 C13 C16 C17 -157.0(4) . . . . ?
C12 C13 C16 C20 -160.0(4) . . . . ?
C14 C13 C16 C20 21.8(6) . . . . ?
C20 C16 C17 C18 -1.7(7) . . . . ?
C13 C16 C17 C18 177.1(4) . . . . ?
C19 N4 C18 C17 1.9(8) . . . . ?
C16 C17 C18 N4 0.2(8) . . . . ?
C18 N4 C19 C20 -2.5(8) . . . . ?
N4 C19 C20 C16 1.1(7) . . . . ?
C17 C16 C20 C19 1.1(6) . . . . ?
C13 C16 C20 C19 -177.7(4) . . . . ?
O2 C21 C22 C23 8.7(7) . . . . ?
O1 C21 C22 C23 -170.3(4) . . . . ?
O2 C21 C22 C27 -173.3(4) . . . . ?
O1 C21 C22 C27 7.7(7) . . . . ?
C27 C22 C23 C24 0.5(7) . . . . ?
C21 C22 C23 C24 178.5(4) . . . . ?
C22 C23 C24 C25 0.6(7) . . . . ?
C23 C24 C25 C26 -0.4(7) . . . . ?
C23 C24 C25 S1 177.5(4) . . . . ?
O5 S1 C25 C26 -127.0(4) . . . . ?
O4 S1 C25 C26 -7.2(5) . . . . ?
O3 S1 C25 C26 113.4(4) . . . . ?
O5 S1 C25 C24 55.2(4) . . . . ?
O4 S1 C25 C24 175.0(3) . . . . ?
O3 S1 C25 C24 -64.5(4) . . . . ?
C24 C25 C26 C27 -0.9(7) . . . . ?
S1 C25 C26 C27 -178.7(4) . . . . ?
C25 C26 C27 C22 2.0(7) . . . . ?
C23 C22 C27 C26 -1.7(7) . . . . ?
C21 C22 C27 C26 -179.7(4) . . . . ?
